data_2009366
loop_
_publ_author_name
'Pearson, C.'
'Beauchamp, A.L.'

_publ_section_title
;
 Structure of
 \m-oxo-bis[dichlorobis(1-methylimidazole-<i>N</i>^3^)oxorhenium(V)],
 [{ReOCl~2~(C~4~H~6~N~2~)~2~}~2~O]
;
_journal_issue 1
_journal_name_full 'Acta Crystallographica Section C'
_journal_page_first 42
_journal_page_last 44
_journal_paper_doi 10.1107/S0108270193006158
_journal_volume 50
_journal_year 1994
_chemical_formula_sum 'C16 H24 Cl4 N8 O3 Re2'
_chemical_formula_weight 890.64
_space_group_IT_number 48
_symmetry_cell_setting orthorhombic
_symmetry_space_group_name_Hall '-P 2ab 2bc'
_symmetry_space_group_name_H-M 'P n n n :2'
_atom_type_scat_source
;Cromer & Mann (1968) (non-H atoms); Stewart, Davidson & Simpson (1965)
(H atoms); and Cromer & Liberman (1970) (real and imaginary coefficients
for anomalous dispersion, Re and Cl)
;
_cell_angle_alpha 90.
_cell_angle_beta 90.
_cell_angle_gamma 90.
_cell_formula_units_Z 2
_cell_length_a 9.307(2)
_cell_length_b 10.561(4)
_cell_length_c 13.241(2)
_cell_measurement_reflns_used 25
_cell_measurement_temperature 210
_cell_measurement_theta_max 25.0
_cell_measurement_theta_min 20
_cell_volume 1301.5(6)
_diffrn_measurement_device Enraf-Nonius
_diffrn_measurement_method \w/2\q
_diffrn_radiation_type CuK\a
_diffrn_radiation_wavelength 1.54178
_diffrn_reflns_av_R_equivalents 0.051
_diffrn_reflns_limit_h_max 0
_diffrn_reflns_limit_h_min -11
_diffrn_reflns_limit_k_max 0
_diffrn_reflns_limit_k_min -12
_diffrn_reflns_limit_l_max 0
_diffrn_reflns_limit_l_min -16
_diffrn_reflns_number 4583
_diffrn_reflns_theta_max 70
_diffrn_standards_decay_% 1
_diffrn_standards_interval_time 60
_diffrn_standards_number 5
_exptl_absorpt_coefficient_mu 21.44
_exptl_absorpt_correction_T_max 0.42
_exptl_absorpt_correction_T_min 0.15
_exptl_absorpt_correction_type analytical
_exptl_crystal_colour Blue
_exptl_crystal_density_diffrn 2.273
_exptl_crystal_description 'Elongated prism'
_exptl_crystal_size_max 0.280
_exptl_crystal_size_mid 0.068
_exptl_crystal_size_min 0.054
_refine_diff_density_max 0.78
_refine_diff_density_min -1.80
_refine_ls_extinction_method none
_refine_ls_goodness_of_fit_obs 1.06
_refine_ls_hydrogen_treatment noref
_refine_ls_number_parameters 77
_refine_ls_number_reflns 710
_refine_ls_R_factor_obs 0.0253
_refine_ls_shift/esd_max 0.138
_refine_ls_structure_factor_coef F
_refine_ls_weighting_details 'w = 1/s^2^(F) + 0.0001F^2^'
_refine_ls_weighting_scheme calc
_refine_ls_wR_factor_obs 0.0301
_reflns_number_observed 710
_reflns_number_total 1248
_reflns_observed_criterion I>=3\s(I)
_cod_data_source_file cd1046.cif
_cod_data_source_block cd1046_structure_1_of_1
_cod_depositor_comments
;
The following automatic conversions were performed:

'_refine_ls_weighting_scheme' value 'w = 1/s^2^(F) + 0.0001F^2^' was
changed to 'calc'. New tag '_refine_ls_weighting_details' was
created. The value of the new tag was set to 'w = 1/s^2^(F) +
0.0001F^2^'.

Automatic conversion script
Id: cif_fix_values 3143 2015-03-26 13:38:13Z robertas 
;
_cod_original_cell_volume 1301.4(6)
_cod_original_sg_symbol_H-M 'P n n n'
_cod_database_code 2009366

loop_
_symmetry_equiv_pos_as_xyz
x,y,z
-x,1/2+y,1/2+z
1/2+x,-y,1/2+z
1/2-x,1/2-y,z
-x,-y,-z
x,1/2-y,1/2-z
1/2-x,y,1/2-z
1/2+x,1/2+y,-z

loop_
_atom_site_label
_atom_site_fract_x
_atom_site_fract_y
_atom_site_fract_z
_atom_site_U_iso_or_equiv
Re .2500 .56890(10) .7500 .03000(10)
Cl -.0012(2) .5739(3) .7958(2) .0360(6)
O(1) .2500 .7500 .7500 .032(4)
O(2) .2500 .4077(8) .7500 .039(3)
N(1) .0837(8) .6469(9) .4594(5) .033(2)
N(3) .1937(8) .5833(7) .5944(5) .025(2)
C(1) -.0144(12) .7172(9) .3950(7) .043(4)
C(2) .0870(10) .6519(10) .5601(6) .030(3)
C(4) .2621(14) .5331(9) .5131(7) .035(3)
C(5) .1914(11) .5714(11) .4291(7) .037(3)
H(2) .022 .698 .601 ?
H(4) .345 .480 .515 ?
H(5) .214 .549 .361 ?
H(6) -.103 .728 .429 ?
H(7) -.028 .665 .337 ?
H(8) .022 .797 .375 ?

loop_
_geom_angle_atom_site_label_1
_geom_angle_atom_site_label_2
_geom_angle_atom_site_label_3
_geom_angle_site_symmetry_3
_geom_angle
_geom_angle_publ_flag
Cl Re N(3) . 90.2(2) yes
Cl Re O(1) . 88.70(10) yes
Cl Re O(2) . 91.3(2) yes
N(3) Re O(1) . 85.9(2) yes
N(3) Re O(2) . 94.1(3) yes
Cl Re Cli 7_556 177.50(10) yes
N(3) Re N(3)i 7_556 171.8(3) yes
N(1) C(5) C(4) . 107.1(9) yes
N(3) C(4) C(5) . 107.9(9) yes
N(1) C(2) N(3) . 110.0(8) yes
C(2) N(3) C(4) . 107.3(8) yes
C(2) N(1) C(5) . 107.7(8) yes
C(1) N(1) C(5) . 126.7(8) yes
C(2) N(1) C(1) . 125.5(8) yes
Re N(3) C(2) . 124.1(6) yes
Re N(3) C(4) . 128.5(6) yes

loop_
_geom_bond_atom_site_label_1
_geom_bond_atom_site_label_2
_geom_bond_distance
_geom_bond_publ_flag
Re O(2) 1.703(8) yes
Re O(1) 1.9130(10) yes
Re Cl 2.415(2) yes
Re N(3) 2.132(6) yes
C(4) C(5) 1.355(14) yes
N(3) C(2) 1.311(12) yes
N(3) C(4) 1.358(12) yes
N(1) C(1) 1.452(13) yes
N(1) C(2) 1.335(11) yes
N(1) C(5) 1.343(13) yes
